data_7104048
loop_
_publ_author_name
'Nath, Mahendra'
'Huffman, John C.'
'Zaleski, Jeffrey M.'

_publ_section_title
;
 Accelerated Bergman cyclization of porphyrinic-enediynes
;
_journal_coden_ASTM CHCOFS
_journal_issue 7
_journal_name_full
;
 Chemical Communications (Cambridge, United Kingdom)
;
_journal_page_first 858
_journal_page_last 859
_journal_paper_doi 10.1039/b212923j
_journal_year 2003
_chemical_formula_moiety C54H46N4Si2
_chemical_formula_sum 'C54 H46 N4 Si2'
_chemical_formula_weight 807.13
_space_group_IT_number 2
_symmetry_cell_setting triclinic
_symmetry_space_group_name_Hall '-P 1'
_symmetry_space_group_name_H-M 'P -1'
_atom_sites_solution_hydrogens geom
_atom_sites_solution_primary direct
_atom_sites_solution_secondary difmap
_audit_creation_date 10/27/2002
_audit_creation_method SHELXL-97
_cell_angle_alpha 115.102(3)
_cell_angle_beta 104.733(3)
_cell_angle_gamma 93.997(3)
_cell_formula_units_Z 2
_cell_length_a 12.5229(13)
_cell_length_b 13.1739(14)
_cell_length_c 15.3064(16)
_cell_measurement_reflns_used 3326
_cell_measurement_temperature 133(2)
_cell_measurement_theta_max 26.63
_cell_measurement_theta_min 2.18
_cell_volume 2165.6(4)
_computing_cell_refinement 'SAINT (Bruker, 1999)'
_computing_data_collection 'SMART (Bruker, 1999)'
_computing_data_reduction 'SAINT (Bruker, 1999), XTEL (local package)'
_computing_structure_refinement 'SHELXL-97 (Sheldrick, 1997)'
_computing_structure_solution 'SHELXS-97 (Sheldrick, 1990)'
_diffrn_ambient_temperature 133(2)
_diffrn_detector 'CCD area detector'
_diffrn_detector_area_resol_mean 44.52
_diffrn_detector_type 'Bruker SMART 6000'
_diffrn_measured_fraction_theta_full 0.991
_diffrn_measured_fraction_theta_max 0.991
_diffrn_measurement_details '   0.30 degree frames measured for  30.16 seconds each'
_diffrn_measurement_device 'three-circle goniometer with fixed chi'
_diffrn_measurement_device_type 'Bruker Platform goniometer'
_diffrn_measurement_method '\w scans'
_diffrn_radiation_monochromator graphite
_diffrn_radiation_source 'fine-focus sealed tube'
_diffrn_radiation_type MoK\a
_diffrn_radiation_wavelength 0.71073
_diffrn_reflns_av_R_equivalents 0.1731
_diffrn_reflns_av_sigmaI/netI 0.2533
_diffrn_reflns_limit_h_max 16
_diffrn_reflns_limit_h_min -16
_diffrn_reflns_limit_k_max 17
_diffrn_reflns_limit_k_min -17
_diffrn_reflns_limit_l_max 19
_diffrn_reflns_limit_l_min -19
_diffrn_reflns_number 32370
_diffrn_reflns_theta_full 27.68
_diffrn_reflns_theta_max 27.68
_diffrn_reflns_theta_min 2.18
_diffrn_standards_decay_% 0.0
_exptl_absorpt_coefficient_mu 0.125
_exptl_absorpt_correction_T_max 0.9975
_exptl_absorpt_correction_type none
_exptl_crystal_colour brown/orange
_exptl_crystal_density_diffrn 1.238
_exptl_crystal_density_method 'not measured'
_exptl_crystal_description needle
_exptl_crystal_F_000 852
_exptl_crystal_id MSC02141
_exptl_crystal_size_max 0.35
_exptl_crystal_size_mid 0.04
_exptl_crystal_size_min 0.02
_refine_diff_density_max 1.118
_refine_diff_density_min -0.494
_refine_diff_density_rms 0.087
_refine_ls_extinction_method none
_refine_ls_goodness_of_fit_ref 0.859
_refine_ls_hydrogen_treatment mixed
_refine_ls_matrix_type full
_refine_ls_number_parameters 547
_refine_ls_number_reflns 10026
_refine_ls_number_restraints 0
_refine_ls_restrained_S_all 0.859
_refine_ls_R_factor_all 0.2311
_refine_ls_R_factor_gt 0.0830
_refine_ls_shift/su_max 0.000
_refine_ls_shift/su_mean 0.000
_refine_ls_structure_factor_coef Fsqd
_refine_ls_weighting_details 'calc w=1/[\s^2^(Fo^2^)+(0.1047P)^2^+0.0000P] where P=(Fo^2^+2Fc^2^)/3'
_refine_ls_weighting_scheme calc
_refine_ls_wR_factor_gt 0.1893
_refine_ls_wR_factor_ref 0.2496
_reflns_number_gt 3439
_reflns_number_total 10026
_reflns_threshold_expression >2sigma(I)
_cod_data_source_file b212923j.txt
_cod_data_source_block 02141
_cod_original_sg_symbol_H-M P-1
_cod_database_code 7104048

loop_
_symmetry_equiv_pos_as_xyz
'x, y, z'
'-x, -y, -z'

loop_
_atom_site_label
_atom_site_type_symbol
_atom_site_fract_x
_atom_site_fract_y
_atom_site_fract_z
_atom_site_U_iso_or_equiv
_atom_site_adp_type
_atom_site_occupancy
_atom_site_symmetry_multiplicity
_atom_site_calc_flag
_atom_site_refinement_flags
_atom_site_disorder_assembly
_atom_site_disorder_group
N1 N -0.1381(3) -0.2219(3) 0.3914(3) 0.0217(9) Uani 1 1 d . . .
C2 C -0.2521(4) -0.2685(4) 0.3540(4) 0.0204(11) Uani 1 1 d . . .
C3 C -0.3053(4) -0.2482(4) 0.2689(4) 0.0240(12) Uani 1 1 d . . .
C4 C -0.2214(4) -0.1860(4) 0.2563(4) 0.0229(11) Uani 1 1 d . . .
C5 C -0.1173(4) -0.1699(4) 0.3341(4) 0.0207(11) Uani 1 1 d . . .
C6 C -0.0111(4) -0.1138(4) 0.3474(4) 0.0192(11) Uani 1 1 d . . .
C7 C 0.0917(4) -0.1028(4) 0.4176(4) 0.0221(11) Uani 1 1 d . . .
C8 C 0.1975(4) -0.0382(4) 0.4340(4) 0.0253(12) Uani 1 1 d . . .
H61 H 0.2100 0.0073 0.4019 0.030 Uiso 1 1 calc R . .
C9 C 0.2778(4) -0.0534(4) 0.5043(4) 0.0278(12) Uani 1 1 d . . .
H62 H 0.3560 -0.0203 0.5297 0.033 Uiso 1 1 calc R . .
C10 C 0.2232(4) -0.1279(4) 0.5326(4) 0.0242(12) Uani 1 1 d . . .
N11 N 0.1103(3) -0.1536(3) 0.4801(3) 0.0187(9) Uani 1 1 d . . .
H105 H 0.0578 -0.1963 0.4858 0.022 Uiso 1 1 calc R . .
C12 C 0.2772(4) -0.1715(4) 0.5976(4) 0.0237(12) Uani 1 1 d . . .
C13 C 0.2216(4) -0.2475(4) 0.6222(4) 0.0250(12) Uani 1 1 d . . .
C14 C 0.2768(5) -0.2832(5) 0.6970(4) 0.0350(14) Uani 1 1 d . . .
H63 H 0.3554 -0.2665 0.7315 0.042 Uiso 1 1 calc R . .
C15 C 0.1957(5) -0.3440(5) 0.7080(4) 0.0324(14) Uani 1 1 d . . .
H64 H 0.2061 -0.3784 0.7522 0.039 Uiso 1 1 calc R . .
C16 C 0.0887(4) -0.3479(4) 0.6401(4) 0.0247(12) Uani 1 1 d . . .
N17 N 0.1074(4) -0.2888(3) 0.5881(3) 0.0257(10) Uani 1 1 d . . .
C18 C -0.0181(5) -0.3950(4) 0.6364(4) 0.0244(12) Uani 1 1 d . . .
C19 C -0.1211(4) -0.3961(4) 0.5749(4) 0.0224(11) Uani 1 1 d . . .
C20 C -0.2299(5) -0.4468(5) 0.5679(4) 0.0317(13) Uani 1 1 d . . .
H65 H -0.2432 -0.4879 0.6036 0.038 Uiso 1 1 calc R . .
C21 C -0.3102(5) -0.4273(5) 0.5029(4) 0.0288(13) Uani 1 1 d . . .
H66 H -0.3894 -0.4508 0.4854 0.035 Uiso 1 1 calc R . .
C22 C -0.2534(4) -0.3638(4) 0.4646(4) 0.0225(11) Uani 1 1 d . . .
N23 N -0.1403(4) -0.3479(3) 0.5098(3) 0.0229(10) Uani 1 1 d . . .
H106 H -0.0873 -0.3118 0.4989 0.027 Uiso 1 1 calc R . .
C24 C -0.3066(4) -0.3288(4) 0.3934(4) 0.0224(11) Uani 1 1 d . . .
C25 C -0.4208(4) -0.2952(4) 0.1967(4) 0.0252(12) Uani 1 1 d . . .
C26 C -0.5129(5) -0.3337(5) 0.1321(5) 0.0341(14) Uani 1 1 d . . .
Si27 Si -0.65386(14) -0.40191(14) 0.03328(12) 0.0337(4) Uani 1 1 d . . .
C28 C -0.7013(5) -0.5477(4) 0.0159(5) 0.0406(15) Uani 1 1 d . . .
H69 H -0.7711 -0.5854 -0.0414 0.061 Uiso 1 1 calc R . .
H68 H -0.7149 -0.5424 0.0778 0.061 Uiso 1 1 calc R . .
H67 H -0.6429 -0.5925 0.0020 0.061 Uiso 1 1 calc R . .
C29 C -0.7585(4) -0.3128(5) 0.0760(5) 0.0409(16) Uani 1 1 d . . .
H72 H -0.7405 -0.2389 0.0764 0.061 Uiso 1 1 calc R . .
H70 H -0.7551 -0.3000 0.1446 0.061 Uiso 1 1 calc R . .
H71 H -0.8346 -0.3528 0.0292 0.061 Uiso 1 1 calc R . .
C30 C -0.6428(6) -0.4117(6) -0.0872(5) 0.0525(18) Uani 1 1 d . . .
H74 H -0.6260 -0.3345 -0.0806 0.079 Uiso 1 1 calc R . .
H73 H -0.7144 -0.4541 -0.1413 0.079 Uiso 1 1 calc R . .
H75 H -0.5823 -0.4518 -0.1041 0.079 Uiso 1 1 calc R . .
C31 C -0.2430(4) -0.1523(4) 0.1764(4) 0.0280(12) Uani 1 1 d . . .
C32 C -0.2676(5) -0.1256(5) 0.1080(4) 0.0334(13) Uani 1 1 d . . .
Si33 Si -0.30552(14) -0.09864(14) -0.00436(12) 0.0343(4) Uani 1 1 d . . .
C34 C -0.4586(5) -0.1461(6) -0.0676(6) 0.0575(19) Uani 1 1 d . . .
H76 H -0.4809 -0.2271 -0.0859 0.086 Uiso 1 1 calc R . .
H78 H -0.4786 -0.1360 -0.1293 0.086 Uiso 1 1 calc R . .
H77 H -0.4979 -0.1004 -0.0215 0.086 Uiso 1 1 calc R . .
C35 C -0.2343(5) -0.1891(4) -0.0895(4) 0.0336(14) Uani 1 1 d . . .
H80 H -0.1526 -0.1667 -0.0555 0.050 Uiso 1 1 calc R . .
H81 H -0.2519 -0.1798 -0.1515 0.050 Uiso 1 1 calc R . .
H79 H -0.2600 -0.2694 -0.1071 0.050 Uiso 1 1 calc R . .
C36 C -0.2595(5) 0.0545(5) 0.0320(5) 0.0398(15) Uani 1 1 d . . .
H84 H -0.2850 0.1019 0.0891 0.060 Uiso 1 1 calc R . .
H83 H -0.2922 0.0689 -0.0260 0.060 Uiso 1 1 calc R . .
H82 H -0.1771 0.0736 0.0522 0.060 Uiso 1 1 calc R . .
C37 C 0.0011(4) -0.0673(4) 0.2755(3) 0.0185(11) Uani 1 1 d . . .
C38 C -0.0151(4) 0.0404(4) 0.2913(4) 0.0273(12) Uani 1 1 d . . .
H85 H -0.0365 0.0869 0.3485 0.033 Uiso 1 1 calc R . .
C39 C -0.0005(5) 0.0825(5) 0.2244(4) 0.0363(14) Uani 1 1 d . . .
H86 H -0.0135 0.1565 0.2353 0.044 Uiso 1 1 calc R . .
C40 C 0.0331(4) 0.0156(5) 0.1423(4) 0.0307(13) Uani 1 1 d . . .
H87 H 0.0453 0.0444 0.0976 0.037 Uiso 1 1 calc R . .
C41 C 0.0487(4) -0.0921(5) 0.1255(4) 0.0284(13) Uani 1 1 d . . .
H88 H 0.0695 -0.1387 0.0678 0.034 Uiso 1 1 calc R . .
C42 C 0.0345(4) -0.1335(5) 0.1919(4) 0.0261(12) Uani 1 1 d . . .
H89 H 0.0475 -0.2076 0.1805 0.031 Uiso 1 1 calc R . .
C43 C 0.4022(4) -0.1336(4) 0.6433(4) 0.0252(12) Uani 1 1 d . . .
C44 C 0.4736(4) -0.2095(5) 0.6192(4) 0.0307(13) Uani 1 1 d . . .
H90 H 0.4426 -0.2884 0.5746 0.037 Uiso 1 1 calc R . .
C45 C 0.5904(5) -0.1721(6) 0.6594(4) 0.0424(16) Uani 1 1 d . . .
H91 H 0.6389 -0.2249 0.6434 0.051 Uiso 1 1 calc R . .
C46 C 0.6351(5) -0.0560(6) 0.7233(5) 0.0474(18) Uani 1 1 d . . .
H92 H 0.7144 -0.0285 0.7491 0.057 Uiso 1 1 calc R . .
C47 C 0.5639(6) 0.0185(6) 0.7488(5) 0.0534(19) Uani 1 1 d . . .
H93 H 0.5949 0.0972 0.7939 0.064 Uiso 1 1 calc R . .
C48 C 0.4483(5) -0.0185(5) 0.7103(5) 0.0435(16) Uani 1 1 d . . .
H94 H 0.4004 0.0343 0.7293 0.052 Uiso 1 1 calc R . .
C49 C -0.0193(4) -0.4397(4) 0.7114(4) 0.0215(11) Uani 1 1 d . . .
C50 C 0.0201(4) -0.5386(4) 0.7051(4) 0.0268(12) Uani 1 1 d . . .
H95 H 0.0482 -0.5805 0.6509 0.032 Uiso 1 1 calc R . .
C51 C 0.0187(5) -0.5759(4) 0.7767(4) 0.0318(13) Uani 1 1 d . . .
H96 H 0.0454 -0.6434 0.7710 0.038 Uiso 1 1 calc R . .
C52 C -0.0209(4) -0.5164(4) 0.8562(4) 0.0265(12) Uani 1 1 d . . .
H97 H -0.0229 -0.5435 0.9044 0.032 Uiso 1 1 calc R . .
C53 C -0.0577(4) -0.4171(5) 0.8653(4) 0.0280(12) Uani 1 1 d . . .
H98 H -0.0835 -0.3745 0.9208 0.034 Uiso 1 1 calc R . .
C54 C -0.0572(5) -0.3794(4) 0.7935(4) 0.0296(13) Uani 1 1 d . . .
H99 H -0.0831 -0.3112 0.8004 0.036 Uiso 1 1 calc R . .
C55 C -0.4329(4) -0.3512(4) 0.3604(4) 0.0252(12) Uani 1 1 d . . .
C56 C -0.4883(4) -0.2608(5) 0.3829(4) 0.0298(13) Uani 1 1 d . . .
H100 H -0.4453 -0.1847 0.4181 0.036 Uiso 1 1 calc R . .
C57 C -0.6040(5) -0.2780(6) 0.3556(4) 0.0429(16) Uani 1 1 d . . .
H101 H -0.6393 -0.2137 0.3708 0.051 Uiso 1 1 calc R . .
C58 C -0.6691(6) -0.3854(7) 0.3072(5) 0.0515(18) Uani 1 1 d . . .
H102 H -0.7489 -0.3962 0.2897 0.062 Uiso 1 1 calc R . .
C59 C -0.6176(5) -0.4776(6) 0.2842(4) 0.0482(18) Uani 1 1 d . . .
H103 H -0.6623 -0.5527 0.2511 0.058 Uiso 1 1 calc R . .
C60 C -0.4977(5) -0.4627(5) 0.3093(4) 0.0383(15) Uani 1 1 d . . .
H104 H -0.4627 -0.5270 0.2916 0.046 Uiso 1 1 calc R . .

loop_
_atom_site_aniso_label
_atom_site_aniso_U_11
_atom_site_aniso_U_22
_atom_site_aniso_U_33
_atom_site_aniso_U_23
_atom_site_aniso_U_13
_atom_site_aniso_U_12
N1 0.028(2) 0.020(2) 0.027(2) 0.016(2) 0.016(2) 0.0097(19)
C2 0.020(3) 0.022(3) 0.028(3) 0.016(2) 0.013(2) 0.007(2)
C3 0.024(3) 0.032(3) 0.034(3) 0.027(3) 0.017(2) 0.013(2)
C4 0.023(3) 0.028(3) 0.032(3) 0.023(3) 0.014(2) 0.012(2)
C5 0.025(3) 0.021(3) 0.026(3) 0.014(2) 0.015(2) 0.008(2)
C6 0.022(3) 0.017(3) 0.022(3) 0.011(2) 0.008(2) 0.006(2)
C7 0.031(3) 0.017(3) 0.023(3) 0.011(2) 0.013(2) 0.001(2)
C8 0.027(3) 0.024(3) 0.025(3) 0.017(2) 0.000(2) -0.004(2)
C9 0.024(3) 0.024(3) 0.031(3) 0.014(3) 0.001(2) -0.006(2)
C10 0.036(3) 0.019(3) 0.021(3) 0.011(2) 0.010(2) 0.004(2)
N11 0.018(2) 0.019(2) 0.023(2) 0.0124(19) 0.0080(19) 0.0032(18)
C12 0.030(3) 0.021(3) 0.024(3) 0.013(2) 0.011(2) 0.007(2)
C13 0.037(3) 0.023(3) 0.025(3) 0.015(2) 0.016(3) 0.016(3)
C14 0.024(3) 0.049(4) 0.048(4) 0.033(3) 0.014(3) 0.018(3)
C15 0.037(3) 0.044(4) 0.041(3) 0.034(3) 0.024(3) 0.016(3)
C16 0.035(3) 0.024(3) 0.025(3) 0.015(2) 0.016(2) 0.014(2)
N17 0.035(3) 0.023(2) 0.030(2) 0.016(2) 0.019(2) 0.009(2)
C18 0.039(3) 0.015(3) 0.025(3) 0.010(2) 0.018(3) 0.009(2)
C19 0.033(3) 0.020(3) 0.021(3) 0.012(2) 0.013(2) 0.007(2)
C20 0.041(3) 0.029(3) 0.031(3) 0.020(3) 0.012(3) -0.005(3)
C21 0.029(3) 0.034(3) 0.026(3) 0.021(3) 0.002(2) -0.006(3)
C22 0.029(3) 0.019(3) 0.022(3) 0.010(2) 0.012(2) 0.001(2)
N23 0.034(3) 0.022(2) 0.024(2) 0.016(2) 0.016(2) 0.008(2)
C24 0.033(3) 0.019(3) 0.022(3) 0.012(2) 0.014(2) 0.006(2)
C25 0.022(3) 0.029(3) 0.030(3) 0.018(3) 0.009(2) 0.001(2)
C26 0.026(3) 0.034(3) 0.049(4) 0.022(3) 0.019(3) 0.006(3)
Si27 0.0345(9) 0.0260(9) 0.0373(9) 0.0123(8) 0.0118(8) -0.0017(7)
C28 0.049(4) 0.022(3) 0.058(4) 0.015(3) 0.035(3) 0.004(3)
C29 0.023(3) 0.027(3) 0.054(4) 0.014(3) -0.008(3) -0.002(3)
C30 0.056(4) 0.058(4) 0.046(4) 0.037(4) 0.002(3) -0.011(3)
C31 0.023(3) 0.027(3) 0.034(3) 0.011(3) 0.014(3) 0.004(2)
C32 0.036(3) 0.034(3) 0.033(3) 0.018(3) 0.010(3) 0.004(3)
Si33 0.0405(10) 0.0289(9) 0.0371(9) 0.0174(8) 0.0158(8) 0.0001(8)
C34 0.035(4) 0.055(5) 0.091(6) 0.043(4) 0.020(4) 0.002(3)
C35 0.041(3) 0.026(3) 0.033(3) 0.017(3) 0.005(3) 0.002(3)
C36 0.042(4) 0.030(3) 0.062(4) 0.026(3) 0.028(3) 0.013(3)
C37 0.014(2) 0.022(3) 0.019(2) 0.011(2) 0.001(2) 0.001(2)
C38 0.041(3) 0.019(3) 0.021(3) 0.008(2) 0.009(2) 0.004(2)
C39 0.058(4) 0.019(3) 0.034(3) 0.017(3) 0.010(3) 0.001(3)
C40 0.030(3) 0.039(3) 0.028(3) 0.023(3) 0.005(3) -0.001(3)
C41 0.022(3) 0.042(4) 0.031(3) 0.022(3) 0.013(2) 0.010(3)
C42 0.026(3) 0.030(3) 0.035(3) 0.021(3) 0.017(2) 0.013(2)
C43 0.029(3) 0.030(3) 0.021(3) 0.018(3) 0.006(2) 0.004(2)
C44 0.020(3) 0.041(3) 0.026(3) 0.014(3) 0.002(2) 0.005(3)
C45 0.037(4) 0.065(5) 0.032(3) 0.027(3) 0.011(3) 0.018(3)
C46 0.019(3) 0.069(5) 0.043(4) 0.030(4) -0.010(3) -0.011(3)
C47 0.047(4) 0.032(4) 0.060(4) 0.022(3) -0.013(4) -0.009(3)
C48 0.038(4) 0.028(3) 0.045(4) 0.013(3) -0.010(3) 0.001(3)
C49 0.022(3) 0.020(3) 0.027(3) 0.014(2) 0.010(2) 0.001(2)
C50 0.040(3) 0.018(3) 0.024(3) 0.010(2) 0.013(3) 0.006(2)
C51 0.050(4) 0.021(3) 0.031(3) 0.018(3) 0.013(3) 0.010(3)
C52 0.026(3) 0.030(3) 0.027(3) 0.020(3) 0.004(2) 0.000(2)
C53 0.030(3) 0.031(3) 0.021(3) 0.010(2) 0.011(2) 0.003(3)
C54 0.039(3) 0.023(3) 0.033(3) 0.014(3) 0.019(3) 0.013(3)
C55 0.028(3) 0.030(3) 0.017(3) 0.013(2) 0.004(2) -0.005(2)
C56 0.020(3) 0.044(4) 0.022(3) 0.013(3) 0.008(2) 0.000(3)
C57 0.037(4) 0.067(5) 0.030(3) 0.026(3) 0.012(3) 0.011(3)
C58 0.039(4) 0.082(6) 0.037(4) 0.035(4) 0.006(3) 0.003(4)
C59 0.039(4) 0.059(5) 0.026(3) 0.019(3) -0.009(3) -0.031(3)
C60 0.058(4) 0.036(3) 0.024(3) 0.020(3) 0.008(3) -0.001(3)

loop_
_atom_type_symbol
_atom_type_description
_atom_type_scat_dispersion_real
_atom_type_scat_dispersion_imag
_atom_type_scat_source
C C 0.0033 0.0016 'International Tables Vol C Tables 4.2.6.8 and 6.1.1.4'
H H 0.0000 0.0000 'International Tables Vol C Tables 4.2.6.8 and 6.1.1.4'
N N 0.0061 0.0033 'International Tables Vol C Tables 4.2.6.8 and 6.1.1.4'
Si Si 0.0817 0.0704 'International Tables Vol C Tables 4.2.6.8 and 6.1.1.4'

loop_
_geom_angle_atom_site_label_1
_geom_angle_atom_site_label_2
_geom_angle_atom_site_label_3
_geom_angle
_geom_angle_site_symmetry_1
_geom_angle_site_symmetry_3
_geom_angle_publ_flag
C2 N1 C5 106.9(4) . . ?
N1 C2 C24 124.0(4) . . ?
N1 C2 C3 110.1(4) . . ?
C24 C2 C3 125.9(4) . . ?
C4 C3 C2 106.8(4) . . ?
C4 C3 C25 123.4(4) . . ?
C2 C3 C25 129.3(4) . . ?
C3 C4 C31 122.4(4) . . ?
C3 C4 C5 106.5(4) . . ?
C31 C4 C5 131.0(4) . . ?
N1 C5 C6 124.6(4) . . ?
N1 C5 C4 109.7(4) . . ?
C6 C5 C4 125.6(4) . . ?
C5 C6 C7 126.9(4) . . ?
C5 C6 C37 119.2(4) . . ?
C7 C6 C37 113.7(4) . . ?
N11 C7 C6 127.1(4) . . ?
N11 C7 C8 107.4(4) . . ?
C6 C7 C8 125.5(4) . . ?
C9 C8 C7 107.9(4) . . ?
C8 C9 C10 107.7(5) . . ?
N11 C10 C12 127.0(5) . . ?
N11 C10 C9 107.3(4) . . ?
C12 C10 C9 125.7(5) . . ?
C7 N11 C10 109.7(4) . . ?
C10 C12 C13 124.6(5) . . ?
C10 C12 C43 117.0(4) . . ?
C13 C12 C43 118.5(4) . . ?
N17 C13 C12 125.6(4) . . ?
N17 C13 C14 110.1(4) . . ?
C12 C13 C14 124.0(5) . . ?
C15 C14 C13 106.8(5) . . ?
C14 C15 C16 107.6(4) . . ?
N17 C16 C18 125.5(5) . . ?
N17 C16 C15 109.4(4) . . ?
C18 C16 C15 124.8(4) . . ?
C13 N17 C16 106.2(4) . . ?
C19 C18 C16 125.8(4) . . ?
C19 C18 C49 117.6(4) . . ?
C16 C18 C49 116.5(4) . . ?
N23 C19 C18 127.6(5) . . ?
N23 C19 C20 106.1(4) . . ?
C18 C19 C20 126.3(4) . . ?
C21 C20 C19 109.4(4) . . ?
C20 C21 C22 107.2(5) . . ?
N23 C22 C24 127.7(4) . . ?
N23 C22 C21 107.0(4) . . ?
C24 C22 C21 125.3(5) . . ?
C22 N23 C19 110.4(4) . . ?
C22 C24 C2 125.9(5) . . ?
C22 C24 C55 116.8(4) . . ?
C2 C24 C55 117.2(4) . . ?
C26 C25 C3 175.4(5) . . ?
C25 C26 Si27 176.2(5) . . ?
C30 Si27 C28 109.1(3) . . ?
C30 Si27 C26 108.6(3) . . ?
C28 Si27 C26 110.7(3) . . ?
C30 Si27 C29 111.2(3) . . ?
C28 Si27 C29 108.5(3) . . ?
C26 Si27 C29 108.7(3) . . ?
C32 C31 C4 176.4(6) . . ?
C31 C32 Si33 174.8(5) . . ?
C35 Si33 C34 108.7(3) . . ?
C35 Si33 C36 111.4(3) . . ?
C34 Si33 C36 111.0(3) . . ?
C35 Si33 C32 105.3(3) . . ?
C34 Si33 C32 109.1(3) . . ?
C36 Si33 C32 111.3(3) . . ?
C38 C37 C42 118.5(5) . . ?
C38 C37 C6 122.2(4) . . ?
C42 C37 C6 119.2(4) . . ?
C37 C38 C39 121.0(5) . . ?
C40 C39 C38 119.5(5) . . ?
C41 C40 C39 120.0(5) . . ?
C40 C41 C42 120.4(5) . . ?
C41 C42 C37 120.6(5) . . ?
C44 C43 C48 119.2(5) . . ?
C44 C43 C12 121.6(5) . . ?
C48 C43 C12 119.2(5) . . ?
C43 C44 C45 121.0(6) . . ?
C46 C45 C44 119.1(6) . . ?
C47 C46 C45 119.7(6) . . ?
C46 C47 C48 121.4(6) . . ?
C47 C48 C43 119.7(6) . . ?
C54 C49 C50 117.6(4) . . ?
C54 C49 C18 119.7(4) . . ?
C50 C49 C18 122.7(4) . . ?
C51 C50 C49 120.7(5) . . ?
C52 C51 C50 120.9(5) . . ?
C51 C52 C53 119.4(5) . . ?
C52 C53 C54 120.1(5) . . ?
C53 C54 C49 121.3(5) . . ?
C56 C55 C60 118.3(5) . . ?
C56 C55 C24 120.0(5) . . ?
C60 C55 C24 121.7(5) . . ?
C57 C56 C55 121.7(6) . . ?
C58 C57 C56 121.3(6) . . ?
C57 C58 C59 118.9(6) . . ?
C58 C59 C60 121.1(6) . . ?
C55 C60 C59 118.7(6) . . ?

loop_
_geom_bond_atom_site_label_1
_geom_bond_atom_site_label_2
_geom_bond_distance
_geom_bond_site_symmetry_2
_geom_bond_publ_flag
N1 C2 1.380(6) . ?
N1 C5 1.382(6) . ?
C2 C24 1.414(6) . ?
C2 C3 1.447(6) . ?
C3 C4 1.387(7) . ?
C3 C25 1.476(7) . ?
C4 C31 1.441(7) . ?
C4 C5 1.456(7) . ?
C5 C6 1.397(7) . ?
C6 C7 1.404(7) . ?
C6 C37 1.501(6) . ?
C7 N11 1.367(6) . ?
C7 C8 1.427(7) . ?
C8 C9 1.367(7) . ?
C9 C10 1.428(7) . ?
C10 N11 1.373(6) . ?
C10 C12 1.405(7) . ?
C12 C13 1.409(7) . ?
C12 C43 1.492(7) . ?
C13 N17 1.372(7) . ?
C13 C14 1.452(7) . ?
C14 C15 1.338(7) . ?
C15 C16 1.454(7) . ?
C16 N17 1.376(6) . ?
C16 C18 1.411(7) . ?
C18 C19 1.385(7) . ?
C18 C49 1.499(6) . ?
C19 N23 1.374(6) . ?
C19 C20 1.433(7) . ?
C20 C21 1.347(7) . ?
C21 C22 1.447(7) . ?
C22 N23 1.366(6) . ?
C22 C24 1.395(7) . ?
C24 C55 1.499(7) . ?
C25 C26 1.216(7) . ?
C26 Si27 1.865(6) . ?
Si27 C30 1.835(6) . ?
Si27 C28 1.855(5) . ?
Si27 C29 1.877(6) . ?
C31 C32 1.216(7) . ?
C32 Si33 1.854(6) . ?
Si33 C35 1.827(6) . ?
Si33 C34 1.838(6) . ?
Si33 C36 1.853(5) . ?
C37 C38 1.374(7) . ?
C37 C42 1.396(7) . ?
C38 C39 1.396(7) . ?
C39 C40 1.384(7) . ?
C40 C41 1.368(7) . ?
C41 C42 1.383(7) . ?
C43 C44 1.385(7) . ?
C43 C48 1.393(7) . ?
C44 C45 1.395(8) . ?
C45 C46 1.393(9) . ?
C46 C47 1.373(9) . ?
C47 C48 1.380(8) . ?
C49 C54 1.394(7) . ?
C49 C50 1.399(7) . ?
C50 C51 1.382(7) . ?
C51 C52 1.375(7) . ?
C52 C53 1.381(7) . ?
C53 C54 1.385(7) . ?
C55 C56 1.382(7) . ?
C55 C60 1.400(7) . ?
C56 C57 1.375(8) . ?
C57 C58 1.364(9) . ?
C58 C59 1.370(9) . ?
C59 C60 1.429(8) . ?

loop_
_cod_related_entry_id
_cod_related_entry_database
_cod_related_entry_code
1 ChemSpider 21198924
